data_7714854
loop_
_publ_author_name
'Li, Heng'
'Wang, Ke'
'Yang, Lin'
'Luo, Yu-Zhou'
'Yao, Zi-Jian'

_publ_section_title
;
 Half-sandwich ruthenium complexes with acylhydrazone ligands: synthesis
 and catalytic activity in the <i>N</i>-alkylation of hydrazides.
;
_journal_issue 6
_journal_name_full 'Dalton transactions (Cambridge, England : 2003)'
_journal_page_first 2797
_journal_page_last 2806
_journal_paper_doi 10.1039/d3dt04078j
_journal_volume 53
_journal_year 2024
_chemical_formula_moiety 'C29 H29 Cl N2 O2 Ru'
_chemical_formula_sum 'C29 H29 Cl N2 O2 Ru'
_chemical_formula_weight 574.06
_space_group_crystal_system monoclinic
_space_group_IT_number 15
_space_group_name_Hall '-C 2yc'
_space_group_name_H-M_alt 'C 1 2/c 1'
_atom_sites_solution_hydrogens geom
_audit_creation_date 2023-07-30
_audit_creation_method
; 
Olex2 1.2-beta 
(compiled 2015.09.30 svn.r3233 for OlexSys, GUI svn.r5103) 
;
_audit_update_record
;
2023-12-06 deposited with the CCDC.	2023-12-28 downloaded from the CCDC.
;
_cell_angle_alpha 90
_cell_angle_beta 99.153(2)
_cell_angle_gamma 90
_cell_formula_units_Z 8
_cell_length_a 26.2188(18)
_cell_length_b 12.3812(8)
_cell_length_c 16.2184(11)
_cell_measurement_reflns_used 9299
_cell_measurement_temperature 203(2)
_cell_measurement_theta_max 72.23
_cell_measurement_theta_min 3.41
_cell_volume 5197.8(6)
_computing_cell_refinement 'Bruker SAINT'
_computing_data_collection 'Bruker APEX2'
_computing_data_reduction 'Bruker SAINT'
_computing_molecular_graphics 'Olex2 (Dolomanov et al., 2009)'
_computing_publication_material 'Olex2 (Dolomanov et al., 2009)'
_computing_structure_refinement 'ShelXL (Sheldrick, 2015)'
_computing_structure_solution 'SHELXT 2018/2 (Sheldrick, 2018)'
_diffrn_ambient_temperature 203.0
_diffrn_measured_fraction_theta_full 0.995
_diffrn_measured_fraction_theta_max 0.994
_diffrn_measurement_device_type 'Bruker APEX-II CCD'
_diffrn_measurement_method '\f and \w scans'
_diffrn_radiation_type CuK\a
_diffrn_radiation_wavelength 1.54178
_diffrn_reflns_av_R_equivalents 0.0465
_diffrn_reflns_av_unetI/netI 0.0282
_diffrn_reflns_Laue_measured_fraction_full 0.995
_diffrn_reflns_Laue_measured_fraction_max 0.994
_diffrn_reflns_limit_h_max 32
_diffrn_reflns_limit_h_min -32
_diffrn_reflns_limit_k_max 15
_diffrn_reflns_limit_k_min -15
_diffrn_reflns_limit_l_max 19
_diffrn_reflns_limit_l_min -17
_diffrn_reflns_number 37396
_diffrn_reflns_point_group_measured_fraction_full 0.995
_diffrn_reflns_point_group_measured_fraction_max 0.994
_diffrn_reflns_theta_full 67.679
_diffrn_reflns_theta_max 72.218
_diffrn_reflns_theta_min 3.415
_exptl_absorpt_coefficient_mu 6.052
_exptl_absorpt_correction_T_max 0.6225
_exptl_absorpt_correction_T_min 0.3697
_exptl_absorpt_correction_type multi-scan
_exptl_absorpt_process_details
; 
SADABS-2016/2 (Bruker,2016/2) was used for absorption correction. 
wR2(int) was 0.1496 before and 0.0758 after correction. 
The Ratio of minimum to maximum transmission is 0.5939. 
The \l/2 correction factor is Not present. 
;
_exptl_crystal_colour orange
_exptl_crystal_density_diffrn 1.467
_exptl_crystal_description prism
_exptl_crystal_F_000 2352
_exptl_crystal_size_max 0.3
_exptl_crystal_size_mid 0.15
_exptl_crystal_size_min 0.08
_refine_diff_density_max 1.361
_refine_diff_density_min -1.249
_refine_diff_density_rms 0.113
_refine_ls_extinction_method none
_refine_ls_goodness_of_fit_ref 1.042
_refine_ls_hydrogen_treatment constr
_refine_ls_matrix_type full
_refine_ls_number_parameters 320
_refine_ls_number_reflns 5095
_refine_ls_number_restraints 0
_refine_ls_restrained_S_all 1.042
_refine_ls_R_factor_all 0.0361
_refine_ls_R_factor_gt 0.0350
_refine_ls_shift/su_max 0.002
_refine_ls_shift/su_mean 0.000
_refine_ls_structure_factor_coef Fsqd
_refine_ls_weighting_details 'w=1/[\s^2^(Fo^2^)+(0.0750P)^2^+7.5580P] where P=(Fo^2^+2Fc^2^)/3'
_refine_ls_weighting_scheme calc
_refine_ls_wR_factor_gt 0.1022
_refine_ls_wR_factor_ref 0.1035
_reflns_Friedel_coverage 0.000
_reflns_number_gt 4896
_reflns_number_total 5095
_reflns_threshold_expression 'I > 2\s(I)'
_cod_data_source_file d3dt04078j2.cif
_cod_data_source_block cu_230727c_a
_cod_depositor_comments 'Adding full bibliography for 7714854.cif.'
_cod_database_code 7714854
_shelx_space_group_comment
; 
The symmetry employed for this shelxl refinement is uniquely defined 
by the following loop, which should always be used as a source of 
symmetry information in preference to the above space-group names. 
They are only intended as comments. 
;
_shelx_estimated_absorpt_t_max 0.643
_shelx_estimated_absorpt_t_min 0.264
_olex2_refinement_description
; 
1. Fixed Uiso 
 At 1.2 times of: 
  All C(H) groups 
 At 1.5 times of: 
  All C(H,H,H) groups 
2.a Ternary CH refined with riding coordinates: 
 C21(H21), C22(H22), C24(H24), C25(H25), C26(H26) 
2.b Aromatic/amide H refined with riding coordinates: 
 C2(H2), C3(H3), C5(H5), C6(H6), C8(H8), C11(H11), C12(H12), C13(H13), 
 C14(H14), C16(H16), C17(H17), C18(H18) 
2.c Idealised Me refined as rotating group: 
 C19(H19A,H19B,H19C), C27(H27A,H27B,H27C), C28(H28A,H28B,H28C), C29(H29A,H29B, 
 H29C) 
;
_shelx_shelxl_version_number 2019/2
_olex2_submission_special_instructions 'No special instructions were received'

loop_
_space_group_symop_operation_xyz
'x, y, z'
'-x, y, -z+1/2'
'x+1/2, y+1/2, z'
'-x+1/2, y+1/2, -z+1/2'
'-x, -y, -z'
'x, -y, z-1/2'
'-x+1/2, -y+1/2, -z'
'x+1/2, -y+1/2, z-1/2'

loop_
_atom_site_label
_atom_site_type_symbol
_atom_site_fract_x
_atom_site_fract_y
_atom_site_fract_z
_atom_site_U_iso_or_equiv
_atom_site_adp_type
_atom_site_occupancy
_atom_site_site_symmetry_order
_atom_site_calc_flag
_atom_site_refinement_flags_posn
_atom_site_refinement_flags_adp
_atom_site_refinement_flags_occupancy
_atom_site_disorder_assembly
_atom_site_disorder_group
Ru1 Ru 0.56161(2) 0.65804(2) 0.57667(2) 0.01754(10) Uani 1 1 d . . . . .
Cl1 Cl 0.53256(2) 0.73467(5) 0.44082(4) 0.02716(15) Uani 1 1 d . . . . .
O1 O 0.60133(6) 0.54822(13) 0.51565(11) 0.0219(4) Uani 1 1 d . . . . .
O2 O 0.76646(8) 0.27013(16) 0.37066(17) 0.0420(5) Uani 1 1 d . . . . .
N1 N 0.66877(8) 0.66969(16) 0.53983(16) 0.0243(5) Uani 1 1 d . . . . .
N2 N 0.63290(7) 0.73336(16) 0.57321(14) 0.0206(4) Uani 1 1 d . . . . .
C1 C 0.68101(9) 0.49991(19) 0.47521(16) 0.0217(5) Uani 1 1 d . . . . .
C2 C 0.66594(10) 0.3915(2) 0.46682(19) 0.0289(6) Uani 1 1 d . . . . .
H2 H 0.634962 0.369114 0.485182 0.035 Uiso 1 1 calc R . . . .
C3 C 0.69522(11) 0.3171(2) 0.4324(2) 0.0332(6) Uani 1 1 d . . . . .
H3 H 0.684409 0.243842 0.427026 0.040 Uiso 1 1 calc R . . . .
C4 C 0.74056(11) 0.3489(2) 0.4057(2) 0.0287(6) Uani 1 1 d . . . . .
C5 C 0.75675(10) 0.4557(2) 0.41496(19) 0.0304(6) Uani 1 1 d . . . . .
H5 H 0.788140 0.477628 0.397706 0.036 Uiso 1 1 calc R . . . .
C6 C 0.72684(10) 0.5300(2) 0.44950(18) 0.0276(5) Uani 1 1 d . . . . .
H6 H 0.737960 0.602942 0.455689 0.033 Uiso 1 1 calc R . . . .
C7 C 0.64817(9) 0.57771(19) 0.51198(16) 0.0208(5) Uani 1 1 d . . . . .
C8 C 0.65123(10) 0.8238(2) 0.60320(19) 0.0266(6) Uani 1 1 d . . . . .
H8 H 0.687171 0.836417 0.605565 0.032 Uiso 1 1 calc R . . . .
C9 C 0.62005(9) 0.90920(19) 0.63422(18) 0.0249(5) Uani 1 1 d . . . . .
C10 C 0.63460(10) 0.95173(19) 0.71668(18) 0.0256(5) Uani 1 1 d . . . . .
C11 C 0.67874(11) 0.9157(2) 0.7720(2) 0.0328(6) Uani 1 1 d . . . . .
H11 H 0.699443 0.859293 0.755258 0.039 Uiso 1 1 calc R . . . .
C12 C 0.69171(14) 0.9612(3) 0.8491(2) 0.0446(8) Uani 1 1 d . . . . .
H12 H 0.721919 0.937527 0.884792 0.053 Uiso 1 1 calc R . . . .
C13 C 0.66104(16) 1.0426(3) 0.8764(2) 0.0508(9) Uani 1 1 d . . . . .
H13 H 0.670454 1.073153 0.930426 0.061 Uiso 1 1 calc R . . . .
C14 C 0.61768(13) 1.0778(3) 0.8255(2) 0.0423(7) Uani 1 1 d . . . . .
H14 H 0.596749 1.131920 0.844839 0.051 Uiso 1 1 calc R . . . .
C15 C 0.60362(11) 1.0346(2) 0.74428(19) 0.0305(6) Uani 1 1 d . . . . .
C16 C 0.56017(11) 1.0742(2) 0.6887(2) 0.0355(7) Uani 1 1 d . . . . .
H16 H 0.539182 1.129107 0.706732 0.043 Uiso 1 1 calc R . . . .
C17 C 0.54837(11) 1.0338(2) 0.6097(2) 0.0362(7) Uani 1 1 d . . . . .
H17 H 0.519744 1.062268 0.572766 0.043 Uiso 1 1 calc R . . . .
C18 C 0.57798(11) 0.9508(2) 0.58223(19) 0.0302(6) Uani 1 1 d . . . . .
H18 H 0.568934 0.922970 0.527261 0.036 Uiso 1 1 calc R . . . .
C19 C 0.81302(15) 0.3000(3) 0.3417(3) 0.0654(13) Uani 1 1 d . . . . .
H19A H 0.805938 0.358964 0.301228 0.098 Uiso 1 1 calc GR . . . .
H19B H 0.826659 0.237691 0.315019 0.098 Uiso 1 1 calc GR . . . .
H19C H 0.838491 0.323914 0.389105 0.098 Uiso 1 1 calc GR . . . .
C20 C 0.56599(10) 0.5507(2) 0.68404(16) 0.0244(5) Uani 1 1 d . . . . .
C21 C 0.57306(11) 0.65933(19) 0.71071(18) 0.0251(6) Uani 1 1 d . . . . .
H21 H 0.607386 0.681952 0.741921 0.030 Uiso 1 1 calc R . . . .
C22 C 0.53573(10) 0.7398(2) 0.68277(17) 0.0252(5) Uani 1 1 d . . . . .
H22 H 0.545281 0.817340 0.693399 0.030 Uiso 1 1 calc R . . . .
C23 C 0.49149(9) 0.7156(2) 0.62449(17) 0.0260(5) Uani 1 1 d . . . . .
C24 C 0.48421(9) 0.6067(2) 0.59714(17) 0.0265(5) Uani 1 1 d . . . . .
H24 H 0.457470 0.590806 0.547456 0.032 Uiso 1 1 calc R . . . .
C25 C 0.51999(10) 0.5262(2) 0.62654(18) 0.0259(5) Uani 1 1 d . . . . .
H25 H 0.517617 0.454964 0.597143 0.031 Uiso 1 1 calc R . . . .
C26 C 0.60531(11) 0.4616(2) 0.70784(19) 0.0322(6) Uani 1 1 d . . . . .
H26 H 0.604725 0.413795 0.657990 0.039 Uiso 1 1 calc R . . . .
C27 C 0.66019(12) 0.5028(3) 0.7323(2) 0.0414(7) Uani 1 1 d . . . . .
H27A H 0.669417 0.548025 0.687351 0.062 Uiso 1 1 calc GR . . . .
H27B H 0.683982 0.441350 0.741736 0.062 Uiso 1 1 calc GR . . . .
H27C H 0.662583 0.545505 0.783645 0.062 Uiso 1 1 calc GR . . . .
C28 C 0.58817(15) 0.3936(3) 0.7774(3) 0.0527(9) Uani 1 1 d . . . . .
H28A H 0.612459 0.333820 0.791668 0.079 Uiso 1 1 calc GR . . . .
H28B H 0.553523 0.364674 0.758240 0.079 Uiso 1 1 calc GR . . . .
H28C H 0.587556 0.438865 0.826810 0.079 Uiso 1 1 calc GR . . . .
C29 C 0.45349(11) 0.8013(3) 0.5908(2) 0.0378(7) Uani 1 1 d . . . . .
H29A H 0.421733 0.792430 0.614862 0.057 Uiso 1 1 calc GR . . . .
H29B H 0.445507 0.794952 0.529909 0.057 Uiso 1 1 calc GR . . . .
H29C H 0.468364 0.872646 0.605700 0.057 Uiso 1 1 calc GR . . . .

loop_
_atom_site_aniso_label
_atom_site_aniso_U_11
_atom_site_aniso_U_22
_atom_site_aniso_U_33
_atom_site_aniso_U_23
_atom_site_aniso_U_13
_atom_site_aniso_U_12
Ru1 0.01386(13) 0.01811(13) 0.02140(14) -0.00158(6) 0.00511(9) -0.00128(5)
Cl1 0.0298(3) 0.0264(3) 0.0249(3) 0.0012(2) 0.0031(2) 0.0014(2)
O1 0.0170(8) 0.0219(8) 0.0282(10) -0.0040(7) 0.0079(7) -0.0019(6)
O2 0.0349(11) 0.0254(10) 0.0717(16) -0.0111(10) 0.0272(11) 0.0023(8)
N1 0.0161(10) 0.0234(10) 0.0349(13) -0.0057(8) 0.0085(9) -0.0005(7)
N2 0.0156(9) 0.0202(10) 0.0265(11) -0.0020(8) 0.0049(8) -0.0009(7)
C1 0.0184(11) 0.0211(11) 0.0257(13) -0.0018(9) 0.0038(9) 0.0011(9)
C2 0.0214(12) 0.0229(12) 0.0446(17) -0.0012(11) 0.0124(11) -0.0015(9)
C3 0.0296(14) 0.0206(11) 0.0523(19) -0.0033(12) 0.0149(13) -0.0020(10)
C4 0.0222(13) 0.0238(13) 0.0409(17) -0.0042(10) 0.0080(12) 0.0046(9)
C5 0.0215(12) 0.0271(12) 0.0451(17) -0.0066(11) 0.0130(11) -0.0026(10)
C6 0.0223(12) 0.0237(12) 0.0384(16) -0.0078(10) 0.0096(11) -0.0028(9)
C7 0.0177(11) 0.0220(11) 0.0233(13) -0.0007(9) 0.0046(9) 0.0008(8)
C8 0.0181(11) 0.0242(11) 0.0387(16) -0.0048(11) 0.0080(11) -0.0049(9)
C9 0.0215(11) 0.0187(11) 0.0359(15) -0.0025(10) 0.0087(10) -0.0043(9)
C10 0.0244(12) 0.0191(11) 0.0347(15) -0.0004(10) 0.0086(10) -0.0014(9)
C11 0.0327(14) 0.0250(13) 0.0398(17) -0.0013(11) 0.0030(12) 0.0046(10)
C12 0.0517(19) 0.0386(16) 0.0393(19) -0.0016(14) -0.0055(15) 0.0066(14)
C13 0.070(2) 0.0482(19) 0.0319(18) -0.0088(14) -0.0009(16) 0.0080(17)
C14 0.0535(19) 0.0354(15) 0.0405(18) -0.0083(13) 0.0149(15) 0.0086(13)
C15 0.0310(13) 0.0240(12) 0.0389(16) -0.0008(11) 0.0135(12) 0.0019(10)
C16 0.0299(14) 0.0276(13) 0.052(2) -0.0007(12) 0.0138(13) 0.0079(11)
C17 0.0287(13) 0.0285(13) 0.0501(19) 0.0011(12) 0.0021(13) 0.0040(11)
C18 0.0286(13) 0.0253(12) 0.0361(16) -0.0020(11) 0.0033(11) -0.0015(11)
C19 0.051(2) 0.0381(18) 0.121(4) -0.021(2) 0.055(2) 0.0004(15)
C20 0.0257(12) 0.0250(12) 0.0243(13) 0.0027(10) 0.0091(10) -0.0015(9)
C21 0.0253(13) 0.0298(14) 0.0213(14) -0.0019(9) 0.0075(10) -0.0019(9)
C22 0.0269(12) 0.0254(12) 0.0266(14) -0.0046(10) 0.0142(10) -0.0026(9)
C23 0.0202(11) 0.0318(13) 0.0288(14) 0.0025(11) 0.0129(10) -0.0003(10)
C24 0.0157(11) 0.0366(14) 0.0291(14) -0.0013(11) 0.0096(10) -0.0045(10)
C25 0.0228(12) 0.0245(12) 0.0330(15) -0.0006(10) 0.0119(10) -0.0064(9)
C26 0.0348(14) 0.0294(13) 0.0331(16) 0.0049(11) 0.0070(12) 0.0056(11)
C27 0.0334(15) 0.0447(17) 0.0446(19) 0.0046(14) 0.0017(13) 0.0091(13)
C28 0.056(2) 0.0460(19) 0.060(2) 0.0270(17) 0.0209(18) 0.0138(16)
C29 0.0268(13) 0.0396(16) 0.0497(19) 0.0051(14) 0.0143(13) 0.0075(12)

loop_
_atom_type_symbol
_atom_type_description
_atom_type_scat_dispersion_real
_atom_type_scat_dispersion_imag
_atom_type_scat_source
C C 0.0181 0.0091 'International Tables Vol C Tables 4.2.6.8 and 6.1.1.4'
H H 0.0000 0.0000 'International Tables Vol C Tables 4.2.6.8 and 6.1.1.4'
Cl Cl 0.3639 0.7018 'International Tables Vol C Tables 4.2.6.8 and 6.1.1.4'
N N 0.0311 0.0180 'International Tables Vol C Tables 4.2.6.8 and 6.1.1.4'
O O 0.0492 0.0322 'International Tables Vol C Tables 4.2.6.8 and 6.1.1.4'
Ru Ru 0.0552 3.2960 'International Tables Vol C Tables 4.2.6.8 and 6.1.1.4'

loop_
_geom_angle_atom_site_label_1
_geom_angle_atom_site_label_2
_geom_angle_atom_site_label_3
_geom_angle
_geom_angle_site_symmetry_1
_geom_angle_site_symmetry_3
_geom_angle_publ_flag
O1 Ru1 Cl1 86.04(5) . . ?
O1 Ru1 N2 76.10(7) . . ?
O1 Ru1 C20 90.86(8) . . ?
O1 Ru1 C21 119.45(9) . . ?
O1 Ru1 C22 157.57(9) . . ?
O1 Ru1 C23 152.70(9) . . ?
O1 Ru1 C24 115.51(9) . . ?
O1 Ru1 C25 90.30(9) . . ?
N2 Ru1 Cl1 87.36(6) . . ?
N2 Ru1 C20 111.02(9) . . ?
N2 Ru1 C21 92.42(9) . . ?
N2 Ru1 C22 101.76(9) . . ?
N2 Ru1 C23 131.06(9) . . ?
N2 Ru1 C24 168.25(9) . . ?
N2 Ru1 C25 147.17(9) . . ?
C20 Ru1 Cl1 160.07(7) . . ?
C20 Ru1 C22 68.80(10) . . ?
C20 Ru1 C23 81.83(10) . . ?
C20 Ru1 C24 68.66(10) . . ?
C20 Ru1 C25 38.35(10) . . ?
C21 Ru1 Cl1 153.68(7) . . ?
C21 Ru1 C20 38.20(9) . . ?
C21 Ru1 C22 38.15(10) . . ?
C21 Ru1 C23 68.56(10) . . ?
C21 Ru1 C24 80.39(11) . . ?
C21 Ru1 C25 68.21(10) . . ?
C22 Ru1 Cl1 116.31(7) . . ?
C22 Ru1 C23 37.14(10) . . ?
C22 Ru1 C24 66.89(10) . . ?
C23 Ru1 Cl1 91.96(7) . . ?
C24 Ru1 Cl1 94.97(8) . . ?
C24 Ru1 C23 37.49(11) . . ?
C25 Ru1 Cl1 121.88(8) . . ?
C25 Ru1 C22 79.61(10) . . ?
C25 Ru1 C23 67.74(10) . . ?
C25 Ru1 C24 37.17(10) . . ?
C7 O1 Ru1 113.12(15) . . ?
C4 O2 C19 117.5(2) . . ?
C7 N1 N2 110.93(19) . . ?
N1 N2 Ru1 114.59(14) . . ?
C8 N2 Ru1 131.25(18) . . ?
C8 N2 N1 113.8(2) . . ?
C2 C1 C7 119.4(2) . . ?
C6 C1 C2 118.3(2) . . ?
C6 C1 C7 122.4(2) . . ?
C1 C2 H2 119.5 . . ?
C3 C2 C1 121.1(2) . . ?
C3 C2 H2 119.5 . . ?
C2 C3 H3 120.0 . . ?
C2 C3 C4 119.9(2) . . ?
C4 C3 H3 120.0 . . ?
O2 C4 C3 115.8(2) . . ?
O2 C4 C5 124.2(3) . . ?
C3 C4 C5 119.9(2) . . ?
C4 C5 H5 120.2 . . ?
C6 C5 C4 119.5(2) . . ?
C6 C5 H5 120.2 . . ?
C1 C6 H6 119.4 . . ?
C5 C6 C1 121.3(2) . . ?
C5 C6 H6 119.4 . . ?
O1 C7 N1 125.0(2) . . ?
O1 C7 C1 116.9(2) . . ?
N1 C7 C1 118.1(2) . . ?
N2 C8 H8 117.9 . . ?
N2 C8 C9 124.1(2) . . ?
C9 C8 H8 117.9 . . ?
C10 C9 C8 120.2(2) . . ?
C18 C9 C8 119.6(3) . . ?
C18 C9 C10 120.2(2) . . ?
C11 C10 C9 123.0(2) . . ?
C11 C10 C15 118.4(3) . . ?
C15 C10 C9 118.6(2) . . ?
C10 C11 H11 119.7 . . ?
C12 C11 C10 120.6(3) . . ?
C12 C11 H11 119.7 . . ?
C11 C12 H12 119.5 . . ?
C11 C12 C13 120.9(3) . . ?
C13 C12 H12 119.5 . . ?
C12 C13 H13 119.9 . . ?
C14 C13 C12 120.1(3) . . ?
C14 C13 H13 119.9 . . ?
C13 C14 H14 119.7 . . ?
C13 C14 C15 120.7(3) . . ?
C15 C14 H14 119.7 . . ?
C14 C15 C10 119.2(3) . . ?
C14 C15 C16 121.6(3) . . ?
C16 C15 C10 119.2(3) . . ?
C15 C16 H16 119.7 . . ?
C17 C16 C15 120.6(3) . . ?
C17 C16 H16 119.7 . . ?
C16 C17 H17 119.6 . . ?
C16 C17 C18 120.8(3) . . ?
C18 C17 H17 119.6 . . ?
C9 C18 C17 120.7(3) . . ?
C9 C18 H18 119.7 . . ?
C17 C18 H18 119.7 . . ?
O2 C19 H19A 109.5 . . ?
O2 C19 H19B 109.5 . . ?
O2 C19 H19C 109.5 . . ?
H19A C19 H19B 109.5 . . ?
H19A C19 H19C 109.5 . . ?
H19B C19 H19C 109.5 . . ?
C21 C20 Ru1 69.67(15) . . ?
C21 C20 C25 117.1(2) . . ?
C21 C20 C26 124.2(2) . . ?
C25 C20 Ru1 71.19(15) . . ?
C25 C20 C26 118.6(2) . . ?
C26 C20 Ru1 126.44(18) . . ?
Ru1 C21 H21 119.0 . . ?
C20 C21 Ru1 72.13(16) . . ?
C20 C21 H21 119.0 . . ?
C20 C21 C22 121.3(3) . . ?
C22 C21 Ru1 72.77(16) . . ?
C22 C21 H21 119.0 . . ?
Ru1 C22 H22 118.5 . . ?
C21 C22 Ru1 69.08(15) . . ?
C21 C22 H22 118.5 . . ?
C23 C22 Ru1 72.52(15) . . ?
C23 C22 C21 121.1(2) . . ?
C23 C22 H22 118.5 . . ?
C22 C23 Ru1 70.35(14) . . ?
C22 C23 C24 117.9(2) . . ?
C22 C23 C29 121.5(3) . . ?
C24 C23 Ru1 70.44(13) . . ?
C24 C23 C29 120.6(3) . . ?
C29 C23 Ru1 129.70(19) . . ?
Ru1 C24 H24 118.7 . . ?
C23 C24 Ru1 72.08(13) . . ?
C23 C24 H24 118.7 . . ?
C25 C24 Ru1 70.91(14) . . ?
C25 C24 C23 121.3(2) . . ?
C25 C24 H24 118.7 . . ?
Ru1 C25 H25 118.6 . . ?
C20 C25 Ru1 70.46(14) . . ?
C20 C25 H25 118.6 . . ?
C24 C25 Ru1 71.92(15) . . ?
C24 C25 C20 121.3(2) . . ?
C24 C25 H25 118.6 . . ?
C20 C26 H26 107.6 . . ?
C20 C26 C27 113.5(2) . . ?
C20 C26 C28 108.7(2) . . ?
C27 C26 H26 107.6 . . ?
C27 C26 C28 111.7(3) . . ?
C28 C26 H26 107.6 . . ?
C26 C27 H27A 109.5 . . ?
C26 C27 H27B 109.5 . . ?
C26 C27 H27C 109.5 . . ?
H27A C27 H27B 109.5 . . ?
H27A C27 H27C 109.5 . . ?
H27B C27 H27C 109.5 . . ?
C26 C28 H28A 109.5 . . ?
C26 C28 H28B 109.5 . . ?
C26 C28 H28C 109.5 . . ?
H28A C28 H28B 109.5 . . ?
H28A C28 H28C 109.5 . . ?
H28B C28 H28C 109.5 . . ?
C23 C29 H29A 109.5 . . ?
C23 C29 H29B 109.5 . . ?
C23 C29 H29C 109.5 . . ?
H29A C29 H29B 109.5 . . ?
H29A C29 H29C 109.5 . . ?
H29B C29 H29C 109.5 . . ?

loop_
_geom_bond_atom_site_label_1
_geom_bond_atom_site_label_2
_geom_bond_distance
_geom_bond_site_symmetry_2
_geom_bond_publ_flag
Ru1 Cl1 2.4084(6) . ?
Ru1 O1 2.0592(17) . ?
Ru1 N2 2.0975(19) . ?
Ru1 C20 2.179(3) . ?
Ru1 C21 2.147(3) . ?
Ru1 C22 2.195(2) . ?
Ru1 C23 2.223(2) . ?
Ru1 C24 2.202(2) . ?
Ru1 C25 2.189(2) . ?
O1 C7 1.292(3) . ?
O2 C4 1.363(3) . ?
O2 C19 1.424(4) . ?
N1 N2 1.400(3) . ?
N1 C7 1.310(3) . ?
N2 C8 1.283(3) . ?
C1 C2 1.399(3) . ?
C1 C6 1.384(3) . ?
C1 C7 1.479(3) . ?
C2 H2 0.9500 . ?
C2 C3 1.373(4) . ?
C3 H3 0.9500 . ?
C3 C4 1.386(4) . ?
C4 C5 1.390(4) . ?
C5 H5 0.9500 . ?
C5 C6 1.383(4) . ?
C6 H6 0.9500 . ?
C8 H8 0.9500 . ?
C8 C9 1.473(4) . ?
C9 C10 1.431(4) . ?
C9 C18 1.377(4) . ?
C10 C11 1.419(4) . ?
C10 C15 1.424(4) . ?
C11 H11 0.9500 . ?
C11 C12 1.364(5) . ?
C12 H12 0.9500 . ?
C12 C13 1.404(5) . ?
C13 H13 0.9500 . ?
C13 C14 1.366(5) . ?
C14 H14 0.9500 . ?
C14 C15 1.415(4) . ?
C15 C16 1.423(4) . ?
C16 H16 0.9500 . ?
C16 C17 1.365(5) . ?
C17 H17 0.9500 . ?
C17 C18 1.402(4) . ?
C18 H18 0.9500 . ?
C19 H19A 0.9800 . ?
C19 H19B 0.9800 . ?
C19 H19C 0.9800 . ?
C20 C21 1.416(3) . ?
C20 C25 1.435(4) . ?
C20 C26 1.518(4) . ?
C21 H21 1.0000 . ?
C21 C22 1.420(4) . ?
C22 H22 1.0000 . ?
C22 C23 1.407(4) . ?
C23 C24 1.422(4) . ?
C23 C29 1.498(4) . ?
C24 H24 1.0000 . ?
C24 C25 1.399(4) . ?
C25 H25 1.0000 . ?
C26 H26 1.0000 . ?
C26 C27 1.519(4) . ?
C26 C28 1.531(4) . ?
C27 H27A 0.9800 . ?
C27 H27B 0.9800 . ?
C27 H27C 0.9800 . ?
C28 H28A 0.9800 . ?
C28 H28B 0.9800 . ?
C28 H28C 0.9800 . ?
C29 H29A 0.9800 . ?
C29 H29B 0.9800 . ?
C29 H29C 0.9800 . ?

loop_
_geom_torsion_atom_site_label_1
_geom_torsion_atom_site_label_2
_geom_torsion_atom_site_label_3
_geom_torsion_atom_site_label_4
_geom_torsion
_geom_torsion_site_symmetry_1
_geom_torsion_site_symmetry_2
_geom_torsion_site_symmetry_3
_geom_torsion_site_symmetry_4
_geom_torsion_publ_flag
Ru1 O1 C7 N1 -3.2(3) . . . . ?
Ru1 O1 C7 C1 175.27(17) . . . . ?
Ru1 N2 C8 C9 -13.6(4) . . . . ?
Ru1 C20 C21 C22 55.9(2) . . . . ?
Ru1 C20 C25 C24 -53.0(2) . . . . ?
Ru1 C20 C26 C27 65.5(3) . . . . ?
Ru1 C20 C26 C28 -169.6(2) . . . . ?
Ru1 C21 C22 C23 52.6(2) . . . . ?
Ru1 C22 C23 C24 53.8(2) . . . . ?
Ru1 C22 C23 C29 -125.2(2) . . . . ?
Ru1 C23 C24 C25 53.2(2) . . . . ?
Ru1 C24 C25 C20 52.4(2) . . . . ?
O2 C4 C5 C6 178.4(3) . . . . ?
N1 N2 C8 C9 173.8(3) . . . . ?
N2 N1 C7 O1 -1.0(4) . . . . ?
N2 N1 C7 C1 -179.4(2) . . . . ?
N2 C8 C9 C10 126.0(3) . . . . ?
N2 C8 C9 C18 -56.5(4) . . . . ?
C1 C2 C3 C4 0.2(5) . . . . ?
C2 C1 C6 C5 1.1(4) . . . . ?
C2 C1 C7 O1 -16.6(4) . . . . ?
C2 C1 C7 N1 162.0(3) . . . . ?
C2 C3 C4 O2 -178.5(3) . . . . ?
C2 C3 C4 C5 1.1(5) . . . . ?
C3 C4 C5 C6 -1.2(5) . . . . ?
C4 C5 C6 C1 0.1(5) . . . . ?
C6 C1 C2 C3 -1.3(4) . . . . ?
C6 C1 C7 O1 164.3(2) . . . . ?
C6 C1 C7 N1 -17.2(4) . . . . ?
C7 N1 N2 Ru1 4.6(3) . . . . ?
C7 N1 N2 C8 178.6(2) . . . . ?
C7 C1 C2 C3 179.5(3) . . . . ?
C7 C1 C6 C5 -179.7(3) . . . . ?
C8 C9 C10 C11 0.2(4) . . . . ?
C8 C9 C10 C15 179.7(2) . . . . ?
C8 C9 C18 C17 -178.6(3) . . . . ?
C9 C10 C11 C12 178.0(3) . . . . ?
C9 C10 C15 C14 -179.7(3) . . . . ?
C9 C10 C15 C16 -1.5(4) . . . . ?
C10 C9 C18 C17 -1.1(4) . . . . ?
C10 C11 C12 C13 1.8(5) . . . . ?
C10 C15 C16 C17 -0.4(4) . . . . ?
C11 C10 C15 C14 -0.2(4) . . . . ?
C11 C10 C15 C16 178.0(3) . . . . ?
C11 C12 C13 C14 -0.4(6) . . . . ?
C12 C13 C14 C15 -1.2(6) . . . . ?
C13 C14 C15 C10 1.5(5) . . . . ?
C13 C14 C15 C16 -176.7(3) . . . . ?
C14 C15 C16 C17 177.8(3) . . . . ?
C15 C10 C11 C12 -1.4(4) . . . . ?
C15 C16 C17 C18 1.6(5) . . . . ?
C16 C17 C18 C9 -0.9(4) . . . . ?
C18 C9 C10 C11 -177.3(3) . . . . ?
C18 C9 C10 C15 2.2(4) . . . . ?
C19 O2 C4 C3 179.5(3) . . . . ?
C19 O2 C4 C5 -0.1(5) . . . . ?
C20 C21 C22 Ru1 -55.6(2) . . . . ?
C20 C21 C22 C23 -3.0(4) . . . . ?
C21 C20 C25 Ru1 54.1(2) . . . . ?
C21 C20 C25 C24 1.1(4) . . . . ?
C21 C20 C26 C27 -23.4(4) . . . . ?
C21 C20 C26 C28 101.5(3) . . . . ?
C21 C22 C23 Ru1 -51.1(2) . . . . ?
C21 C22 C23 C24 2.7(4) . . . . ?
C21 C22 C23 C29 -176.3(3) . . . . ?
C22 C23 C24 Ru1 -53.7(2) . . . . ?
C22 C23 C24 C25 -0.5(4) . . . . ?
C23 C24 C25 Ru1 -53.8(2) . . . . ?
C23 C24 C25 C20 -1.4(4) . . . . ?
C25 C20 C21 Ru1 -54.9(2) . . . . ?
C25 C20 C21 C22 1.1(4) . . . . ?
C25 C20 C26 C27 152.4(3) . . . . ?
C25 C20 C26 C28 -82.7(3) . . . . ?
C26 C20 C21 Ru1 120.9(3) . . . . ?
C26 C20 C21 C22 176.9(3) . . . . ?
C26 C20 C25 Ru1 -121.9(2) . . . . ?
C26 C20 C25 C24 -175.0(2) . . . . ?
C29 C23 C24 Ru1 125.3(2) . . . . ?
C29 C23 C24 C25 178.5(3) . . . . ?
